data_2215710
loop_
_publ_author_name
'Betz, Richard'
'Jahn, Nico'
'Kl\"ufers, Peter'

_publ_section_title
;
 2,3-Dimethylbutane-2,3-diyl 1,2-phenylene orthocarbonate
;
_journal_coeditor_code XU2330
_journal_issue 10
_journal_name_full 'Acta Crystallographica Section E'
_journal_page_first o4152
_journal_page_last o4152
_journal_paper_doi 10.1107/S1600536807046405
_journal_volume 63
_journal_year 2007
_chemical_formula_iupac 'C13 H16 O4'
_chemical_formula_moiety 'C13 H16 O4'
_chemical_formula_sum 'C13 H16 O4'
_chemical_formula_weight 236.26
_chemical_name_common
;
2,2,3,3-Tetramethylbutane-2,3-diyl 1',2'-phenylene orthocarbonate
;
_chemical_name_systematic
;
2,3-Dimethylbutane-2,3-diyl 1,2-phenylene orthocarbonate
;
_space_group_IT_number 14
_symmetry_cell_setting monoclinic
_symmetry_space_group_name_Hall '-P 2yn'
_symmetry_space_group_name_H-M 'P 1 21/n 1'
_atom_sites_solution_hydrogens geom
_atom_sites_solution_primary direct
_atom_sites_solution_secondary difmap
_audit_creation_method SHELXL-97
_cell_angle_alpha 90.00
_cell_angle_beta 114.146(16)
_cell_angle_gamma 90.00
_cell_formula_units_Z 4
_cell_length_a 12.165(2)
_cell_length_b 8.2420(12)
_cell_length_c 13.321(2)
_cell_measurement_temperature 200(2)
_cell_measurement_theta_max 27.4947
_cell_measurement_theta_min 4.1600
_cell_volume 1218.8(4)
_computing_cell_refinement 'CrysAlis RED (Oxford Diffraction, 2005)'
_computing_data_collection 'CrysAlis CCD (Oxford Diffraction, 2005)'
_computing_data_reduction 'CrysAlis RED (Oxford Diffraction, 2005)'
_computing_molecular_graphics 'ORTEPIII (Burnett & Johnson, 1996)'
_computing_publication_material 'SHELXL97 (Sheldrick, 1997)'
_computing_structure_refinement 'SHELXL97 (Sheldrick, 1997)'
_computing_structure_solution 'SHELXS97 (Sheldrick, 1997)'
_diffrn_ambient_temperature 200(2)
_diffrn_measured_fraction_theta_full 0.994
_diffrn_measured_fraction_theta_max 0.994
_diffrn_measurement_device 'CCD camera on \k-goniostat'
_diffrn_measurement_device_type 'Nonius KappaCCD'
_diffrn_measurement_method \w
_diffrn_radiation_monochromator graphite
_diffrn_radiation_source 'fine-focus sealed tube'
_diffrn_radiation_type 'Mo K\a'
_diffrn_radiation_wavelength 0.71073
_diffrn_reflns_av_R_equivalents 0.0499
_diffrn_reflns_av_sigmaI/netI 0.0682
_diffrn_reflns_limit_h_max 15
_diffrn_reflns_limit_h_min -15
_diffrn_reflns_limit_k_max 10
_diffrn_reflns_limit_k_min -10
_diffrn_reflns_limit_l_max 7
_diffrn_reflns_limit_l_min -17
_diffrn_reflns_number 6937
_diffrn_reflns_theta_full 27.51
_diffrn_reflns_theta_max 27.51
_diffrn_reflns_theta_min 4.16
_exptl_absorpt_coefficient_mu 0.095
_exptl_absorpt_correction_type none
_exptl_crystal_colour colourless
_exptl_crystal_density_diffrn 1.288
_exptl_crystal_density_method 'not measured'
_exptl_crystal_description block
_exptl_crystal_F_000 504
_exptl_crystal_size_max 0.28
_exptl_crystal_size_mid 0.27
_exptl_crystal_size_min 0.10
_refine_diff_density_max 0.226
_refine_diff_density_min -0.183
_refine_ls_extinction_method none
_refine_ls_goodness_of_fit_ref 1.129
_refine_ls_hydrogen_treatment refU
_refine_ls_matrix_type full
_refine_ls_number_parameters 160
_refine_ls_number_reflns 2797
_refine_ls_number_restraints 0
_refine_ls_restrained_S_all 1.129
_refine_ls_R_factor_all 0.1167
_refine_ls_R_factor_gt 0.0704
_refine_ls_shift/su_max 0.000
_refine_ls_shift/su_mean 0.000
_refine_ls_structure_factor_coef Fsqd
_refine_ls_weighting_details 'calc w=1/[\s^2^(Fo^2^)+(0.0522P)^2^+0.0465P] where P=(Fo^2^+2Fc^2^)/3'
_refine_ls_weighting_scheme calc
_refine_ls_wR_factor_gt 0.1227
_refine_ls_wR_factor_ref 0.1451
_reflns_number_gt 1892
_reflns_number_total 2797
_reflns_threshold_expression I>2\s(I)
_cod_data_source_file xu2330.cif
_cod_data_source_block I
_cod_original_sg_symbol_H-M 'P 21/n'
_cod_database_code 2215710
_cod_database_fobs_code 2215710

loop_
_symmetry_equiv_pos_as_xyz
'x, y, z'
'-x+1/2, y+1/2, -z+1/2'
'-x, -y, -z'
'x-1/2, -y-1/2, z-1/2'

loop_
_atom_site_type_symbol
_atom_site_label
_atom_site_fract_x
_atom_site_fract_y
_atom_site_fract_z
_atom_site_U_iso_or_equiv
_atom_site_adp_type
_atom_site_calc_flag
_atom_site_refinement_flags
_atom_site_occupancy
O O12 0.48066(13) 0.26004(18) 0.24474(12) 0.0348(4) Uani d . 1
O O13 0.62337(13) 0.09153(18) 0.35363(12) 0.0366(4) Uani d . 1
O O21 0.52256(13) 0.02093(18) 0.17456(12) 0.0341(4) Uani d . 1
O O22 0.42256(14) 0.01756(19) 0.28749(12) 0.0387(4) Uani d . 1
C C10 0.51416(19) 0.1005(3) 0.26671(18) 0.0314(5) Uani d . 1
C C11 0.5443(3) 0.5229(3) 0.3242(2) 0.0547(8) Uani d . 1
H H111 0.4966 0.5779 0.2547 0.066(2) Uiso calc R 1
H H112 0.6139 0.5902 0.3679 0.066(2) Uiso calc R 1
H H113 0.4944 0.5053 0.3653 0.066(2) Uiso calc R 1
C C12 0.5875(2) 0.3614(3) 0.30062(18) 0.0343(6) Uani d . 1
C C13 0.6568(2) 0.2544(3) 0.40176(18) 0.0349(6) Uani d . 1
C C14 0.6143(3) 0.2719(3) 0.4931(2) 0.0569(8) Uani d . 1
H H141 0.5262 0.2657 0.4622 0.066(2) Uiso calc R 1
H H142 0.6406 0.3770 0.5295 0.066(2) Uiso calc R 1
H H143 0.6485 0.1845 0.5468 0.066(2) Uiso calc R 1
C C15 0.6508(2) 0.3813(3) 0.2243(2) 0.0504(7) Uani d . 1
H H151 0.5945 0.4270 0.1541 0.066(2) Uiso calc R 1
H H152 0.6791 0.2753 0.2114 0.066(2) Uiso calc R 1
H H153 0.7197 0.4546 0.2580 0.066(2) Uiso calc R 1
C C16 0.7923(2) 0.2652(3) 0.4455(2) 0.0539(8) Uani d . 1
H H161 0.8183 0.2337 0.3876 0.066(2) Uiso calc R 1
H H162 0.8287 0.1922 0.5086 0.066(2) Uiso calc R 1
H H163 0.8179 0.3769 0.4686 0.066(2) Uiso calc R 1
C C21 0.43220(18) -0.0945(2) 0.13746(17) 0.0271(5) Uani d . 1
C C22 0.37234(19) -0.0959(3) 0.20499(17) 0.0286(5) Uani d . 1
C C23 0.2770(2) -0.1976(3) 0.18734(19) 0.0365(6) Uani d . 1
H H23 0.2355 -0.1981 0.2342 0.036(3) Uiso calc R 1
C C24 0.2445(2) -0.3000(3) 0.0967(2) 0.0388(6) Uani d . 1
H H24 0.1790 -0.3727 0.0810 0.036(3) Uiso calc R 1
C C25 0.3050(2) -0.2987(3) 0.02915(19) 0.0369(6) Uani d . 1
H H25 0.2806 -0.3708 -0.0317 0.036(3) Uiso calc R 1
C C26 0.4016(2) -0.1935(3) 0.04813(17) 0.0327(5) Uani d . 1
H H26 0.4434 -0.1912 0.0016 0.036(3) Uiso calc R 1

loop_
_atom_site_aniso_label
_atom_site_aniso_U_11
_atom_site_aniso_U_22
_atom_site_aniso_U_33
_atom_site_aniso_U_12
_atom_site_aniso_U_13
_atom_site_aniso_U_23
O12 0.0300(8) 0.0307(8) 0.0367(9) 0.0013(7) 0.0065(7) -0.0025(7)
O13 0.0339(9) 0.0291(8) 0.0362(9) 0.0008(7) 0.0034(7) -0.0029(7)
O21 0.0328(8) 0.0381(9) 0.0358(9) -0.0090(7) 0.0185(7) -0.0104(7)
O22 0.0408(9) 0.0411(10) 0.0408(9) -0.0114(8) 0.0235(8) -0.0132(8)
C10 0.0300(12) 0.0314(12) 0.0319(12) -0.0026(10) 0.0117(10) -0.0051(10)
C11 0.0606(19) 0.0356(14) 0.0572(17) 0.0052(13) 0.0133(15) -0.0067(13)
C12 0.0327(13) 0.0303(12) 0.0354(13) -0.0036(10) 0.0091(11) -0.0042(10)
C13 0.0383(13) 0.0277(12) 0.0329(13) -0.0010(10) 0.0089(11) -0.0057(10)
C14 0.078(2) 0.0561(18) 0.0372(15) -0.0022(16) 0.0240(15) -0.0071(13)
C15 0.0564(17) 0.0503(16) 0.0461(15) -0.0119(13) 0.0226(14) -0.0017(13)
C16 0.0401(15) 0.0474(16) 0.0539(17) -0.0011(13) -0.0013(13) -0.0115(13)
C21 0.0240(11) 0.0248(11) 0.0290(11) -0.0006(9) 0.0075(9) 0.0016(9)
C22 0.0289(11) 0.0289(11) 0.0284(11) 0.0014(9) 0.0121(10) 0.0008(9)
C23 0.0354(13) 0.0393(14) 0.0405(14) -0.0033(11) 0.0214(11) 0.0034(11)
C24 0.0306(12) 0.0372(14) 0.0457(14) -0.0107(10) 0.0126(11) -0.0010(11)
C25 0.0397(14) 0.0318(12) 0.0345(13) -0.0076(10) 0.0104(11) -0.0078(10)
C26 0.0337(12) 0.0360(13) 0.0294(12) -0.0019(10) 0.0138(10) -0.0043(10)

loop_
_atom_type_symbol
_atom_type_description
_atom_type_scat_dispersion_real
_atom_type_scat_dispersion_imag
_atom_type_scat_source
C C 0.0033 0.0016 'International Tables Vol C Tables 4.2.6.8 and 6.1.1.4'
H H 0.0000 0.0000 'International Tables Vol C Tables 4.2.6.8 and 6.1.1.4'
O O 0.0106 0.0060 'International Tables Vol C Tables 4.2.6.8 and 6.1.1.4'

loop_
_geom_angle_atom_site_label_1
_geom_angle_atom_site_label_2
_geom_angle_atom_site_label_3
_geom_angle
_geom_angle_publ_flag
C10 O12 C12 108.26(16) ?
C10 O13 C13 108.72(17) ?
C21 O21 C10 107.25(16) ?
C22 O22 C10 107.25(16) ?
O13 C10 O12 109.57(18) ?
O13 C10 O22 112.13(18) ?
O12 C10 O22 108.24(17) ?
O13 C10 O21 108.50(17) ?
O12 C10 O21 112.04(18) ?
O22 C10 O21 106.37(16) ?
C12 C11 H111 109.5 n
C12 C11 H112 109.5 n
H111 C11 H112 109.5 n
C12 C11 H113 109.5 n
H111 C11 H113 109.5 n
H112 C11 H113 109.5 n
O12 C12 C11 107.21(19) ?
O12 C12 C15 108.03(18) ?
C11 C12 C15 111.1(2) ?
O12 C12 C13 99.91(17) ?
C11 C12 C13 115.79(19) ?
C15 C12 C13 113.7(2) ?
O13 C13 C16 106.63(18) ?
O13 C13 C14 108.3(2) ?
C16 C13 C14 111.3(2) ?
O13 C13 C12 100.74(16) ?
C16 C13 C12 115.1(2) ?
C14 C13 C12 113.8(2) ?
C13 C14 H141 109.5 n
C13 C14 H142 109.5 n
H141 C14 H142 109.5 n
C13 C14 H143 109.5 n
H141 C14 H143 109.5 n
H142 C14 H143 109.5 n
C12 C15 H151 109.5 n
C12 C15 H152 109.5 n
H151 C15 H152 109.5 n
C12 C15 H153 109.5 n
H151 C15 H153 109.5 n
H152 C15 H153 109.5 n
C13 C16 H161 109.5 n
C13 C16 H162 109.5 n
H161 C16 H162 109.5 n
C13 C16 H163 109.5 n
H161 C16 H163 109.5 n
H162 C16 H163 109.5 n
C26 C21 C22 122.7(2) ?
C26 C21 O21 128.1(2) ?
C22 C21 O21 109.24(18) ?
C21 C22 C23 122.2(2) ?
C21 C22 O22 109.63(18) ?
C23 C22 O22 128.2(2) ?
C22 C23 C24 116.1(2) ?
C22 C23 H23 122.0 ?
C24 C23 H23 122.0 ?
C25 C24 C23 121.7(2) ?
C25 C24 H24 119.2 ?
C23 C24 H24 119.2 ?
C24 C25 C26 121.4(2) ?
C24 C25 H25 119.3 ?
C26 C25 H25 119.3 ?
C21 C26 C25 116.0(2) ?
C21 C26 H26 122.0 ?
C25 C26 H26 122.0 ?

loop_
_geom_bond_atom_site_label_1
_geom_bond_atom_site_label_2
_geom_bond_distance
_geom_bond_publ_flag
O12 C10 1.372(3) y
O12 C12 1.466(3) ?
O13 C10 1.361(3) y
O13 C13 1.471(3) ?
O21 C21 1.383(2) ?
O21 C10 1.432(3) y
O22 C22 1.381(2) ?
O22 C10 1.428(3) y
C11 C12 1.510(3) ?
C11 H111 0.9800 n
C11 H112 0.9800 n
C11 H113 0.9800 n
C12 C15 1.514(3) ?
C12 C13 1.541(3) ?
C13 C16 1.509(3) ?
C13 C14 1.511(3) ?
C14 H141 0.9800 n
C14 H142 0.9800 n
C14 H143 0.9800 n
C15 H151 0.9800 n
C15 H152 0.9800 n
C15 H153 0.9800 n
C16 H161 0.9800 n
C16 H162 0.9800 n
C16 H163 0.9800 n
C21 C26 1.363(3) ?
C21 C22 1.369(3) ?
C22 C23 1.371(3) ?
C23 C24 1.392(3) ?
C23 H23 0.9500 n
C24 C25 1.375(3) ?
C24 H24 0.9500 n
C25 C26 1.397(3) ?
C25 H25 0.9500 n
C26 H26 0.9500 n

loop_
_geom_torsion_atom_site_label_1
_geom_torsion_atom_site_label_2
_geom_torsion_atom_site_label_3
_geom_torsion_atom_site_label_4
_geom_torsion
_geom_torsion_publ_flag
C13 O13 C10 O12 8.1(2) ?
C13 O13 C10 O22 -112.1(2) ?
C13 O13 C10 O21 130.69(18) ?
C12 O12 C10 O13 16.1(2) ?
C12 O12 C10 O22 138.60(17) ?
C12 O12 C10 O21 -104.42(19) ?
C22 O22 C10 O13 -123.52(19) ?
C22 O22 C10 O12 115.50(18) ?
C22 O22 C10 O21 -5.1(2) ?
C21 O21 C10 O13 125.73(18) ?
C21 O21 C10 O12 -113.18(18) ?
C21 O21 C10 O22 4.9(2) ?
C10 O12 C12 C11 -152.62(19) ?
C10 O12 C12 C15 87.6(2) ?
C10 O12 C12 C13 -31.5(2) ?
C10 O13 C13 C16 -147.44(19) ?
C10 O13 C13 C14 92.7(2) ?
C10 O13 C13 C12 -27.0(2) ?
O12 C12 C13 O13 34.0(2) y
C11 C12 C13 O13 148.7(2) ?
C15 C12 C13 O13 -80.9(2) ?
O12 C12 C13 C16 148.18(19) ?
C11 C12 C13 C16 -97.1(3) ?
C15 C12 C13 C16 33.3(3) ?
O12 C12 C13 C14 -81.7(2) ?
C11 C12 C13 C14 33.1(3) ?
C15 C12 C13 C14 163.5(2) ?
C10 O21 C21 C26 176.2(2) ?
C10 O21 C21 C22 -2.9(2) ?
C26 C21 C22 C23 0.0(3) ?
O21 C21 C22 C23 179.2(2) ?
C26 C21 C22 O22 -179.52(19) ?
O21 C21 C22 O22 -0.3(2) ?
C10 O22 C22 C21 3.4(2) ?
C10 O22 C22 C23 -176.1(2) ?
C21 C22 C23 C24 0.2(3) ?
O22 C22 C23 C24 179.6(2) ?
C22 C23 C24 C25 0.0(3) ?
C23 C24 C25 C26 -0.4(4) ?
C22 C21 C26 C25 -0.4(3) ?
O21 C21 C26 C25 -179.4(2) ?
C24 C25 C26 C21 0.5(3) ?

loop_
_cod_related_entry_id
_cod_related_entry_database
_cod_related_entry_code
1 ChemSpider 21123223
